data_7716157
loop_
_publ_author_name
'Major, Christopher'
'Lough, Alan'
'Stephan, Douglas W.'

_publ_section_title
;
 A chelated borinium cation.
;
_journal_issue 24
_journal_name_full 'Dalton transactions (Cambridge, England : 2003)'
_journal_page_first 10075
_journal_page_last 10078
_journal_paper_doi 10.1039/d4dt01242a
_journal_volume 53
_journal_year 2024
_chemical_formula_moiety '0.5(C26 H46 B F N2 Si2)'
_chemical_formula_sum 'C13 H23 B0.5 F0.5 N Si'
_chemical_formula_weight 236.331
_space_group_crystal_system monoclinic
_space_group_IT_number 14
_space_group_name_Hall '-P 2ybc'
_space_group_name_H-M_alt 'P 1 21/c 1'
_symmetry_Int_Tables_number 14
_audit_creation_date 2023-09-24
_audit_creation_method
;
Olex2 1.5
(compiled 2023.08.24 svn.re1ec1418 for OlexSys, GUI svn.r6817)
;
_audit_update_record
;
2024-05-14 deposited with the CCDC.	2024-05-20 downloaded from the CCDC.
;
_cell_angle_alpha 90
_cell_angle_beta 90.342(4)
_cell_angle_gamma 90
_cell_formula_units_Z 16
_cell_length_a 28.241(2)
_cell_length_b 11.0525(8)
_cell_length_c 16.7187(12)
_cell_measurement_reflns_used 9830
_cell_measurement_temperature 150.01
_cell_measurement_theta_max 27.98
_cell_measurement_theta_min 2.21
_cell_volume 5218.4(6)
_computing_molecular_graphics 'Olex2 1.5 (Dolomanov et al., 2009)'
_computing_publication_material 'Olex2 1.5 (Dolomanov et al., 2009)'
_computing_structure_refinement 'olex2.refine 1.5 (Bourhis et al., 2015)'
_diffrn_ambient_temperature 150.01
_diffrn_measured_fraction_theta_full 0.9998
_diffrn_measured_fraction_theta_max 0.9998
_diffrn_measurement_device_type 'Bruker APEX-II CCD'
_diffrn_measurement_method '\f and \w scans'
_diffrn_radiation_monochromator graphite
_diffrn_radiation_type 'Mo K\a'
_diffrn_radiation_wavelength 0.71073
_diffrn_reflns_av_R_equivalents 0.1000
_diffrn_reflns_av_unetI/netI 0.0795
_diffrn_reflns_Laue_measured_fraction_full 0.9998
_diffrn_reflns_Laue_measured_fraction_max 0.9998
_diffrn_reflns_limit_h_max 37
_diffrn_reflns_limit_h_min -37
_diffrn_reflns_limit_k_max 14
_diffrn_reflns_limit_k_min -13
_diffrn_reflns_limit_l_max 20
_diffrn_reflns_limit_l_min -22
_diffrn_reflns_number 67077
_diffrn_reflns_point_group_measured_fraction_full 0.9998
_diffrn_reflns_point_group_measured_fraction_max 0.9998
_diffrn_reflns_theta_full 24.9999
_diffrn_reflns_theta_max 25.00
_diffrn_reflns_theta_min 1.98
_diffrn_source_current 30.0
_diffrn_source_power 1.5
_diffrn_source_voltage 50.0
_diffrn_standards_number 0
_exptl_absorpt_coefficient_mu 0.160
_exptl_absorpt_correction_type none
_exptl_crystal_density_diffrn 1.203
_exptl_crystal_description block
_exptl_crystal_F_000 2066.285
_refine_diff_density_max 0.6515
_refine_diff_density_min -0.8875
_refine_diff_density_rms 0.1218
_refine_ls_d_res_high 0.8409
_refine_ls_d_res_low 10.2924
_refine_ls_goodness_of_fit_ref 1.0325
_refine_ls_matrix_type full
_refine_ls_number_constraints 140
_refine_ls_number_parameters 585
_refine_ls_number_reflns 9172
_refine_ls_number_restraints 0
_refine_ls_restrained_S_all 1.0325
_refine_ls_R_factor_all 0.0685
_refine_ls_R_factor_gt 0.0604
_refine_ls_shift/su_max -0.0009
_refine_ls_shift/su_mean 0.0002
_refine_ls_structure_factor_coef Fsqd
_refine_ls_weighting_details 'w=1/[\s^2^(Fo^2^)+(0.1142P)^2^+0.9207P] where P=(Fo^2^+2Fc^2^)/3'
_refine_ls_weighting_scheme calc
_refine_ls_wR_factor_gt 0.1600
_refine_ls_wR_factor_ref 0.1693
_reflns_Friedel_coverage 0.0
_reflns_limit_h_max 33
_reflns_limit_h_min -33
_reflns_limit_k_max 13
_reflns_limit_k_min 0
_reflns_limit_l_max 19
_reflns_limit_l_min 0
_reflns_number_gt 7751
_reflns_number_total 9172
_reflns_threshold_expression I>=2u(I)
_cod_data_source_file d4dt01242a2.cif
_cod_data_source_block 1_CCDC3
_cod_depositor_comments 'Adding full bibliography for 7716155--7716158.cif.'
_cod_original_cell_volume 5218.5(7)
_cod_database_code 7716157
_olex2_refinement_description
;
1. Fixed Uiso
 At 1.2 times of:
  All C(H) groups, All C(H,H) groups
 At 1.5 times of:
  All C(H,H,H) groups
2.a Ternary CH refined with riding coordinates:
 C20(H20), C22(H22), C25(H25), C27(H27), C35(H35), C37(H37), C38(H38),
 C40(H40), C46(H46), C47(H47), C53(H53), C54(H54)
2.b Secondary CH2 refined with riding coordinates:
 C7(H7a,H7b), C8(H8a,H8b), C11(H11a,H11b), C12(H12a,H12b), C13(H13a,H13b),
 C15(H15a,H15b), C17(H17a,H17b), C18(H18a,H18b), C19(H19a,H19b), C23(H23a,H23b),
  C26(H26a,H26b), C28(H28a,H28b), C29(H29a,H29b), C30(H30a,H30b), C31(H31a,
 H31b), C32(H32a,H32b), C33(H33a,H33b), C34(H34a,H34b), C36(H36a,H36b),
 C39(H39a,H39b), C41(H41a,H41b), C42(H42a,H42b), C45(H45a,H45b), C50(H50a,H50b),
  C52(H52a,H52b), C55(H55a,H55b), C56(H56a,H56b), C57(H57a,H57b)
2.c Idealised Me refined as rotating group:
 C21(H21a,H21b,H21c), C43(H43a,H43b,H43c), C48(H48a,H48b,H48c), C49(H49a,H49b,
 H49c), C51(H51a,H51b,H51c), C58(H58a,H58b,H58c), C59(H59a,H59b,H59c), C60(H60a,
 H60b,H60c)
;
_olex2_submission_special_instructions 'No special instructions were received'

loop_
_space_group_symop_id
_space_group_symop_operation_xyz
1 x,y,z
2 -x,y+1/2,-z+1/2
3 -x,-y,-z
4 x,-y-1/2,z-1/2

loop_
_atom_site_label
_atom_site_type_symbol
_atom_site_fract_x
_atom_site_fract_y
_atom_site_fract_z
_atom_site_U_iso_or_equiv
_atom_site_adp_type
_atom_site_occupancy
Si1 Si 0.397234(19) 0.26250(5) 0.48324(3) 0.01490(16) Uani 1.000000
Si2 Si 0.09698(2) -0.19660(6) 0.02814(3) 0.01711(17) Uani 1.000000
Si3 Si 0.36511(2) -0.04220(6) 0.48243(3) 0.01739(17) Uani 1.000000
Si4 Si 0.12903(2) -0.49812(6) 0.00765(3) 0.01827(17) Uani 1.000000
F1 F 0.13941(5) -0.36103(11) 0.22404(7) 0.0223(3) Uani 1.000000
F2 F 0.35266(4) 0.12121(11) 0.27752(7) 0.0193(3) Uani 1.000000
N3 N 0.11108(6) -0.46069(16) 0.10605(10) 0.0137(4) Uani 1.000000
N4 N 0.35864(6) 0.22610(15) 0.40246(9) 0.0125(4) Uani 1.000000
N5 N 0.38183(6) 0.00208(15) 0.38541(10) 0.0140(4) Uani 1.000000
N6 N 0.13492(6) -0.23638(15) 0.10830(10) 0.0131(4) Uani 1.000000
C7 C 0.37842(7) -0.14931(19) 0.27411(12) 0.0158(4) Uani 1.000000
C8 C 0.15971(7) -0.09154(19) 0.21577(12) 0.0148(4) Uani 1.000000
C9 C 0.41076(7) -0.07440(18) 0.32909(12) 0.0135(4) Uani 1.000000
C10 C 0.17479(7) -0.15881(19) 0.13962(11) 0.0130(4) Uani 1.000000
C11 C 0.18969(7) -0.06445(19) 0.07669(12) 0.0162(4) Uani 1.000000
C12 C 0.21930(7) -0.23585(19) 0.15750(12) 0.0151(4) Uani 1.000000
C13 C 0.12440(7) -0.62382(19) 0.20948(12) 0.0168(4) Uani 1.000000
C14 C 0.08745(7) -0.55385(18) 0.15946(12) 0.0140(4) Uani 1.000000
C15 C 0.31209(7) 0.41681(19) 0.43157(12) 0.0167(4) Uani 1.000000
C16 C 0.32447(7) 0.31923(18) 0.36898(11) 0.0128(4) Uani 1.000000
C17 C 0.05904(7) -0.64646(19) 0.10985(13) 0.0186(5) Uani 1.000000
C18 C 0.27689(7) 0.25829(19) 0.34667(12) 0.0148(4) Uani 1.000000
C19 C 0.43949(8) -0.3144(2) 0.26646(14) 0.0239(5) Uani 1.000000
C20 C 0.09979(7) -0.7165(2) 0.26427(13) 0.0210(5) Uani 1.000000
C21 C 0.36785(8) 0.3046(2) 0.57997(12) 0.0257(5) Uani 1.000000
C22 C 0.25980(7) -0.15671(19) 0.18980(12) 0.0165(4) Uani 1.000000
C23 C 0.41199(8) 0.0209(2) 0.55081(13) 0.0251(5) Uani 1.000000
B24 B 0.12827(8) -0.3525(2) 0.14438(13) 0.0151(5) Uani 1.000000
C25 C 0.40777(7) -0.2286(2) 0.21735(13) 0.0195(5) Uani 1.000000
C26 C 0.44344(7) -0.1609(2) 0.37611(13) 0.0201(5) Uani 1.000000
C27 C 0.02790(8) -0.5835(2) 0.27100(13) 0.0223(5) Uani 1.000000
C28 C 0.34536(7) 0.38416(19) 0.29527(12) 0.0166(5) Uani 1.000000
C29 C 0.15822(8) -0.3656(2) -0.04280(12) 0.0251(5) Uani 1.000000
C30 C 0.21406(8) 0.0811(2) 0.18302(13) 0.0205(5) Uani 1.000000
C31 C 0.27369(7) -0.0623(2) 0.12755(13) 0.0188(5) Uani 1.000000
C32 C 0.05144(7) -0.49155(19) 0.21508(13) 0.0172(5) Uani 1.000000
C33 C 0.43608(7) 0.1309(2) 0.51111(13) 0.0215(5) Uani 1.000000
C34 C 0.24352(7) -0.0921(2) 0.26642(12) 0.0184(5) Uani 1.000000
C35 C 0.23025(7) 0.01576(19) 0.10769(12) 0.0174(5) Uani 1.000000
C36 C 0.07194(8) -0.8078(2) 0.21317(14) 0.0257(5) Uani 1.000000
C37 C 0.20073(7) -0.01181(19) 0.24722(12) 0.0169(5) Uani 1.000000
C38 C 0.27684(8) 0.5098(2) 0.39730(13) 0.0197(5) Uani 1.000000
C39 C 0.44367(7) 0.00462(19) 0.27720(13) 0.0179(5) Uani 1.000000
C40 C 0.24194(7) 0.3502(2) 0.31053(13) 0.0191(5) Uani 1.000000
C41 C 0.29860(8) 0.5711(2) 0.32438(13) 0.0243(5) Uani 1.000000
C42 C 0.23050(7) 0.4463(2) 0.37285(13) 0.0215(5) Uani 1.000000
C43 C 0.43826(8) 0.3882(2) 0.45568(14) 0.0275(5) Uani 1.000000
B44 B 0.36473(8) 0.1168(2) 0.35696(13) 0.0141(5) Uani 1.000000
C45 C 0.06632(8) -0.6492(2) 0.31990(13) 0.0233(5) Uani 1.000000
C46 C 0.30961(8) 0.4754(2) 0.26063(13) 0.0207(5) Uani 1.000000
C47 C 0.47271(7) -0.0735(2) 0.21930(13) 0.0203(5) Uani 1.000000
C48 C 0.08016(8) -0.5409(2) -0.06346(13) 0.0281(5) Uani 1.000000
C49 C 0.08095(9) -0.0316(2) 0.01843(16) 0.0347(6) Uani 1.000000
C50 C 0.43884(8) -0.1466(2) 0.16588(13) 0.0224(5) Uani 1.000000
C51 C 0.03720(7) -0.2650(2) 0.04492(13) 0.0229(5) Uani 1.000000
C52 C 0.50447(7) -0.1602(2) 0.26727(14) 0.0238(5) Uani 1.000000
C53 C 0.03441(8) -0.7394(2) 0.16450(14) 0.0244(5) Uani 1.000000
C54 C 0.47302(8) -0.2401(2) 0.31925(13) 0.0219(5) Uani 1.000000
C55 C 0.12587(8) -0.2568(2) -0.06399(12) 0.0269(5) Uani 1.000000
C56 C 0.00014(7) -0.6756(2) 0.22042(14) 0.0262(5) Uani 1.000000
C57 C 0.26400(8) 0.4098(2) 0.23672(12) 0.0216(5) Uani 1.000000
C58 C 0.35559(9) -0.2084(2) 0.49999(14) 0.0309(6) Uani 1.000000
C59 C 0.30495(8) 0.0204(2) 0.50611(13) 0.0257(5) Uani 1.000000
C60 C 0.17310(9) -0.6250(2) 0.00847(15) 0.0349(6) Uani 1.000000
H7a H 0.35769(7) -0.20142(19) 0.30697(12) 0.0189(5) Uiso 1.000000
H7b H 0.35799(7) -0.09436(19) 0.24234(12) 0.0189(5) Uiso 1.000000
H8a H 0.13182(7) -0.04021(19) 0.20391(12) 0.0178(5) Uiso 1.000000
H8b H 0.15064(7) -0.15084(19) 0.25734(12) 0.0178(5) Uiso 1.000000
H11a H 0.19993(7) -0.10659(19) 0.02748(12) 0.0194(5) Uiso 1.000000
H11b H 0.16214(7) -0.01301(19) 0.06282(12) 0.0194(5) Uiso 1.000000
H12a H 0.21146(7) -0.29887(19) 0.19737(12) 0.0181(5) Uiso 1.000000
H12b H 0.22961(7) -0.27685(19) 0.10792(12) 0.0181(5) Uiso 1.000000
H13a H 0.14651(7) -0.66636(19) 0.17336(12) 0.0202(5) Uiso 1.000000
H13b H 0.14297(7) -0.56630(19) 0.24247(12) 0.0202(5) Uiso 1.000000
H15a H 0.29813(7) 0.37760(19) 0.47917(12) 0.0200(5) Uiso 1.000000
H15b H 0.34139(7) 0.45887(19) 0.44871(12) 0.0200(5) Uiso 1.000000
H17a H 0.03492(7) -0.60361(19) 0.07730(13) 0.0223(6) Uiso 1.000000
H17b H 0.08061(7) -0.68923(19) 0.07293(13) 0.0223(6) Uiso 1.000000
H18a H 0.28266(7) 0.19271(19) 0.30758(12) 0.0177(5) Uiso 1.000000
H18b H 0.26286(7) 0.22171(19) 0.39511(12) 0.0177(5) Uiso 1.000000
H19a H 0.41962(8) -0.3672(2) 0.30029(14) 0.0287(6) Uiso 1.000000
H19b H 0.45806(8) -0.3664(2) 0.23003(14) 0.0287(6) Uiso 1.000000
H20 H 0.12419(7) -0.7604(2) 0.29676(13) 0.0251(6) Uiso 1.000000
H21a H 0.3580(5) 0.3896(5) 0.5779(4) 0.0385(8) Uiso 1.000000
H21b H 0.3400(3) 0.2532(10) 0.5880(5) 0.0385(8) Uiso 1.000000
H21c H 0.3902(2) 0.2930(14) 0.62436(16) 0.0385(8) Uiso 1.000000
H22 H 0.28779(7) -0.20890(19) 0.20241(12) 0.0198(5) Uiso 1.000000
H23a H 0.43595(8) -0.0422(2) 0.56244(13) 0.0301(6) Uiso 1.000000
H23b H 0.39752(8) 0.0459(2) 0.60200(13) 0.0301(6) Uiso 1.000000
H25 H 0.38612(7) -0.2770(2) 0.18223(13) 0.0234(6) Uiso 1.000000
H26a H 0.42404(7) -0.2136(2) 0.41084(13) 0.0241(6) Uiso 1.000000
H26b H 0.46494(7) -0.1132(2) 0.41085(13) 0.0241(6) Uiso 1.000000
H27 H 0.00582(8) -0.5406(2) 0.30795(13) 0.0268(6) Uiso 1.000000
H28a H 0.35349(7) 0.32364(19) 0.25391(12) 0.0200(5) Uiso 1.000000
H28b H 0.37477(7) 0.42699(19) 0.31096(12) 0.0200(5) Uiso 1.000000
H29a H 0.18401(8) -0.3361(2) -0.00750(12) 0.0302(6) Uiso 1.000000
H29b H 0.17300(8) -0.3948(2) -0.09274(12) 0.0302(6) Uiso 1.000000
H30a H 0.23982(8) 0.1338(2) 0.20326(13) 0.0246(6) Uiso 1.000000
H30b H 0.18635(8) 0.1327(2) 0.17041(13) 0.0246(6) Uiso 1.000000
H31a H 0.29953(7) -0.0108(2) 0.14880(13) 0.0226(6) Uiso 1.000000
H31b H 0.28513(7) -0.1030(2) 0.07856(13) 0.0226(6) Uiso 1.000000
H32a H 0.02684(7) -0.45087(19) 0.18234(13) 0.0207(5) Uiso 1.000000
H32b H 0.06784(7) -0.42907(19) 0.24739(13) 0.0207(5) Uiso 1.000000
H33a H 0.45202(7) 0.1024(2) 0.46202(13) 0.0259(6) Uiso 1.000000
H33b H 0.46105(7) 0.1608(2) 0.54795(13) 0.0259(6) Uiso 1.000000
H34a H 0.23482(7) -0.1528(2) 0.30737(12) 0.0220(6) Uiso 1.000000
H34b H 0.26967(7) -0.0420(2) 0.28811(12) 0.0220(6) Uiso 1.000000
H35 H 0.23877(7) 0.07657(19) 0.06589(12) 0.0209(6) Uiso 1.000000
H36a H 0.09369(8) -0.8510(2) 0.17675(14) 0.0309(6) Uiso 1.000000
H36b H 0.05651(8) -0.8683(2) 0.24809(14) 0.0309(6) Uiso 1.000000
H37 H 0.19050(7) 0.03132(19) 0.29677(12) 0.0203(5) Uiso 1.000000
H38 H 0.26993(8) 0.5722(2) 0.43890(13) 0.0236(6) Uiso 1.000000
H39a H 0.46543(7) 0.05091(19) 0.31233(13) 0.0214(6) Uiso 1.000000
H39b H 0.42439(7) 0.06322(19) 0.24626(13) 0.0214(6) Uiso 1.000000
H40 H 0.21215(7) 0.3075(2) 0.29444(13) 0.0229(6) Uiso 1.000000
H41a H 0.27623(8) 0.6316(2) 0.30231(13) 0.0291(6) Uiso 1.000000
H41b H 0.32807(8) 0.6135(2) 0.34021(13) 0.0291(6) Uiso 1.000000
H42a H 0.21577(7) 0.4083(2) 0.42019(13) 0.0258(6) Uiso 1.000000
H42b H 0.20794(7) 0.5060(2) 0.35028(13) 0.0258(6) Uiso 1.000000
H43a H 0.4571(4) 0.3641(6) 0.4093(6) 0.0413(8) Uiso 1.000000
H43b H 0.41980(8) 0.4606(5) 0.4425(9) 0.0413(8) Uiso 1.000000
H43c H 0.4594(4) 0.4057(10) 0.5009(4) 0.0413(8) Uiso 1.000000
H45a H 0.05129(8) -0.7072(2) 0.35705(13) 0.0280(6) Uiso 1.000000
H45b H 0.08442(8) -0.5896(2) 0.35208(13) 0.0280(6) Uiso 1.000000
H46 H 0.32348(8) 0.5155(2) 0.21258(13) 0.0249(6) Uiso 1.000000
H47 H 0.49283(7) -0.0201(2) 0.18523(13) 0.0243(6) Uiso 1.000000
H48a H 0.0702(4) -0.6242(5) -0.0528(7) 0.0422(8) Uiso 1.000000
H48b H 0.0533(2) -0.4861(9) -0.0561(7) 0.0422(8) Uiso 1.000000
H48c H 0.09156(19) -0.5347(14) -0.11856(13) 0.0422(8) Uiso 1.000000
H49a H 0.0773(6) 0.0037(4) 0.07180(16) 0.0521(9) Uiso 1.000000
H49b H 0.1061(3) 0.0111(4) -0.0101(9) 0.0521(9) Uiso 1.000000
H49c H 0.0511(3) -0.0239(2) -0.0114(9) 0.0521(9) Uiso 1.000000
H50a H 0.41859(8) -0.0908(2) 0.13446(13) 0.0269(6) Uiso 1.000000
H50b H 0.45730(8) -0.1964(2) 0.12799(13) 0.0269(6) Uiso 1.000000
H51a H 0.03987(11) -0.3534(2) 0.0450(9) 0.0343(7) Uiso 1.000000
H51b H 0.0249(2) -0.2378(11) 0.0966(4) 0.0343(7) Uiso 1.000000
H51c H 0.01557(16) -0.2396(11) 0.0020(5) 0.0343(7) Uiso 1.000000
H52a H 0.52324(7) -0.2109(2) 0.23040(14) 0.0285(6) Uiso 1.000000
H52b H 0.52665(7) -0.1135(2) 0.30140(14) 0.0285(6) Uiso 1.000000
H53 H 0.01642(8) -0.7983(2) 0.13059(14) 0.0293(6) Uiso 1.000000
H54 H 0.49336(8) -0.2961(2) 0.35149(13) 0.0263(6) Uiso 1.000000
H55a H 0.10128(8) -0.2828(2) -0.10280(12) 0.0323(7) Uiso 1.000000
H55b H 0.14494(8) -0.1922(2) -0.08921(12) 0.0323(7) Uiso 1.000000
H56a H -0.02473(7) -0.6337(2) 0.18893(14) 0.0315(7) Uiso 1.000000
H56b H -0.01535(7) -0.7355(2) 0.25569(14) 0.0315(7) Uiso 1.000000
H57a H 0.27106(8) 0.3473(2) 0.19606(12) 0.0259(6) Uiso 1.000000
H57b H 0.24134(8) 0.4682(2) 0.21302(12) 0.0259(6) Uiso 1.000000
H58a H 0.3400(5) -0.2442(4) 0.4531(4) 0.0464(9) Uiso 1.000000
H58b H 0.38622(10) -0.2480(3) 0.5088(10) 0.0464(9) Uiso 1.000000
H58c H 0.3356(5) -0.2197(2) 0.5472(6) 0.0464(9) Uiso 1.000000
H59a H 0.30576(16) 0.1089(2) 0.5026(9) 0.0386(8) Uiso 1.000000
H59b H 0.28170(12) -0.0113(11) 0.4677(6) 0.0386(8) Uiso 1.000000
H59c H 0.2960(2) -0.0037(12) 0.5604(4) 0.0386(8) Uiso 1.000000
H60a H 0.2005(3) -0.6021(7) 0.0414(9) 0.0523(9) Uiso 1.000000
H60b H 0.1584(2) -0.6977(5) 0.0308(10) 0.0523(9) Uiso 1.000000
H60c H 0.1835(5) -0.6414(11) -0.04631(19) 0.0523(9) Uiso 1.000000

loop_
_atom_site_aniso_label
_atom_site_aniso_U_11
_atom_site_aniso_U_22
_atom_site_aniso_U_33
_atom_site_aniso_U_12
_atom_site_aniso_U_13
_atom_site_aniso_U_23
Si1 0.0142(3) 0.0177(3) 0.0128(3) 0.0005(2) -0.0032(2) -0.0041(2)
Si2 0.0185(3) 0.0195(3) 0.0133(3) -0.0044(2) -0.0051(2) 0.0026(2)
Si3 0.0205(3) 0.0189(4) 0.0127(3) 0.0005(2) -0.0016(2) 0.0025(2)
Si4 0.0191(3) 0.0209(4) 0.0149(3) -0.0028(2) 0.0018(2) -0.0059(2)
F1 0.0371(7) 0.0180(7) 0.0117(6) -0.0128(5) -0.0060(5) 0.0031(5)
F2 0.0295(7) 0.0174(7) 0.0110(6) 0.0091(5) -0.0049(5) -0.0031(5)
N3 0.0153(8) 0.0127(9) 0.0131(8) -0.0028(7) -0.0001(7) -0.0003(7)
N4 0.0114(8) 0.0145(9) 0.0116(8) 0.0010(7) -0.0009(6) -0.0008(7)
N5 0.0147(8) 0.0140(9) 0.0132(8) 0.0018(7) -0.0016(7) -0.0010(7)
N6 0.0135(8) 0.0135(9) 0.0122(8) -0.0045(7) -0.0028(6) -0.0001(7)
C7 0.0129(10) 0.0155(11) 0.0189(10) 0.0012(8) -0.0025(8) -0.0031(9)
C8 0.0151(10) 0.0143(11) 0.0150(10) -0.0024(8) 0.0005(8) 0.0000(8)
C9 0.0151(10) 0.0106(10) 0.0149(10) 0.0013(8) -0.0016(8) -0.0021(8)
C10 0.0139(9) 0.0137(11) 0.0115(9) -0.0022(8) -0.0017(8) 0.0003(8)
C11 0.0182(10) 0.0167(11) 0.0136(10) -0.0052(9) -0.0018(8) 0.0030(8)
C12 0.0169(10) 0.0118(11) 0.0165(10) -0.0011(8) -0.0027(8) -0.0004(8)
C13 0.0138(10) 0.0152(11) 0.0214(11) -0.0004(8) -0.0016(8) 0.0015(9)
C14 0.0160(10) 0.0101(10) 0.0158(10) -0.0027(8) -0.0010(8) 0.0020(8)
C15 0.0187(10) 0.0172(11) 0.0142(10) 0.0023(9) -0.0000(8) -0.0036(9)
C16 0.0141(10) 0.0113(10) 0.0129(9) 0.0006(8) -0.0013(8) 0.0006(8)
C17 0.0194(11) 0.0144(11) 0.0219(11) -0.0034(9) -0.0056(9) 0.0007(9)
C18 0.0148(10) 0.0122(11) 0.0172(10) -0.0000(8) -0.0026(8) 0.0011(8)
C19 0.0245(12) 0.0130(12) 0.0341(13) 0.0037(9) 0.0008(10) -0.0035(10)
C20 0.0191(11) 0.0164(11) 0.0273(12) -0.0022(9) -0.0055(9) 0.0074(10)
C21 0.0292(12) 0.0326(14) 0.0151(10) 0.0041(10) -0.0053(9) -0.0050(10)
C22 0.0136(10) 0.0164(11) 0.0195(10) -0.0003(8) -0.0031(8) 0.0015(9)
C23 0.0303(12) 0.0279(13) 0.0170(11) 0.0037(10) -0.0084(9) 0.0012(10)
B24 0.0144(11) 0.0179(13) 0.0129(11) -0.0026(9) -0.0003(9) 0.0016(9)
C25 0.0168(10) 0.0167(12) 0.0250(11) -0.0015(9) -0.0025(9) -0.0085(9)
C26 0.0207(11) 0.0182(12) 0.0212(11) 0.0073(9) -0.0042(9) 0.0001(9)
C27 0.0198(11) 0.0211(12) 0.0260(12) 0.0013(9) 0.0055(9) 0.0070(10)
C28 0.0209(10) 0.0160(11) 0.0131(10) 0.0000(9) 0.0029(8) 0.0003(8)
C29 0.0282(12) 0.0324(14) 0.0150(10) -0.0090(10) 0.0081(9) -0.0068(10)
C30 0.0240(11) 0.0116(11) 0.0258(11) -0.0038(9) -0.0046(9) -0.0008(9)
C31 0.0148(10) 0.0234(12) 0.0183(10) -0.0050(9) -0.0006(8) 0.0014(9)
C32 0.0163(10) 0.0134(11) 0.0219(11) 0.0008(8) 0.0021(8) 0.0022(9)
C33 0.0188(10) 0.0249(13) 0.0208(11) 0.0043(9) -0.0092(9) -0.0046(9)
C34 0.0227(11) 0.0188(11) 0.0135(10) -0.0068(9) -0.0047(8) 0.0004(9)
C35 0.0202(11) 0.0150(11) 0.0170(10) -0.0061(9) -0.0016(8) 0.0060(9)
C36 0.0314(13) 0.0118(12) 0.0340(13) -0.0031(10) -0.0056(10) 0.0059(10)
C37 0.0225(11) 0.0141(11) 0.0142(10) -0.0033(9) -0.0006(8) -0.0052(8)
C38 0.0261(11) 0.0137(11) 0.0192(11) 0.0063(9) -0.0029(9) -0.0057(9)
C39 0.0171(10) 0.0141(11) 0.0224(11) -0.0004(8) 0.0015(8) -0.0017(9)
C40 0.0193(11) 0.0164(11) 0.0215(11) 0.0017(9) -0.0071(9) -0.0011(9)
C41 0.0338(13) 0.0133(12) 0.0256(12) 0.0022(10) -0.0057(10) 0.0013(9)
C42 0.0184(11) 0.0233(12) 0.0229(11) 0.0082(9) -0.0021(9) -0.0003(10)
C43 0.0231(12) 0.0284(14) 0.0310(13) -0.0071(10) -0.0038(10) -0.0049(11)
B44 0.0109(10) 0.0207(13) 0.0106(10) -0.0009(9) -0.0010(8) 0.0006(9)
C45 0.0254(11) 0.0236(13) 0.0210(11) -0.0027(10) 0.0008(9) 0.0081(10)
C46 0.0311(12) 0.0146(11) 0.0166(10) 0.0019(9) 0.0014(9) 0.0049(9)
C47 0.0185(11) 0.0169(12) 0.0255(11) -0.0015(9) 0.0064(9) -0.0022(9)
C48 0.0346(13) 0.0312(14) 0.0185(11) -0.0083(11) -0.0004(10) -0.0059(10)
C49 0.0324(13) 0.0275(14) 0.0440(15) -0.0032(11) -0.0187(12) 0.0102(12)
C50 0.0248(11) 0.0229(12) 0.0197(11) 0.0041(9) 0.0013(9) -0.0059(9)
C51 0.0179(10) 0.0279(13) 0.0227(11) -0.0021(9) -0.0052(9) -0.0002(10)
C52 0.0145(10) 0.0231(12) 0.0337(13) 0.0022(9) 0.0005(9) -0.0115(10)
C53 0.0268(12) 0.0157(12) 0.0307(12) -0.0100(9) -0.0103(10) 0.0050(10)
C54 0.0222(11) 0.0166(12) 0.0269(12) 0.0078(9) -0.0045(9) -0.0006(9)
C55 0.0340(13) 0.0338(14) 0.0129(10) -0.0123(11) -0.0019(9) 0.0015(10)
C56 0.0159(11) 0.0247(13) 0.0381(14) -0.0061(9) -0.0023(10) 0.0179(11)
C57 0.0314(12) 0.0179(12) 0.0154(10) 0.0080(10) -0.0057(9) -0.0000(9)
C58 0.0407(14) 0.0251(14) 0.0270(12) -0.0043(11) 0.0045(11) 0.0080(11)
C59 0.0252(12) 0.0307(14) 0.0214(11) -0.0013(10) 0.0057(9) 0.0049(10)
C60 0.0307(13) 0.0388(16) 0.0353(14) 0.0098(12) 0.0093(11) -0.0070(12)

loop_
_atom_type_symbol
_atom_type_scat_dispersion_real
_atom_type_scat_dispersion_imag
_atom_type_scat_Cromer_Mann_a1
_atom_type_scat_Cromer_Mann_a2
_atom_type_scat_Cromer_Mann_a3
_atom_type_scat_Cromer_Mann_a4
_atom_type_scat_Cromer_Mann_b1
_atom_type_scat_Cromer_Mann_b2
_atom_type_scat_Cromer_Mann_b3
_atom_type_scat_Cromer_Mann_b4
_atom_type_scat_Cromer_Mann_c
_atom_type_scat_source
_atom_type_scat_dispersion_source
B 0.00156 0.00068 2.05450 1.33260 1.09790 0.70680 23.21850 1.02100 60.34980 0.14030 -0.19320 'International Tables Volume C Table 6.1.1.4 (pp. 500-502)' 'Brennan, Cowan, Rev. Sci. Instrum., 1992, 63, 850'
C 0.00313 0.00162 2.31000 1.02000 1.58860 0.86500 20.84390 10.20750 0.56870 51.65120 0.21560 'International Tables Volume C Table 6.1.1.4 (pp. 500-502)' 'Brennan, Cowan, Rev. Sci. Instrum., 1992, 63, 850'
F 0.01756 0.01033 3.53920 2.64120 1.51700 1.02430 10.28250 4.29440 0.26150 26.14760 0.27760 'International Tables Volume C Table 6.1.1.4 (pp. 500-502)' 'Brennan, Cowan, Rev. Sci. Instrum., 1992, 63, 850'
H 0.00000 0.00000 0.49300 0.32291 0.14019 0.04081 10.51090 26.12570 3.14236 57.79970 0.00304 'International Tables Volume C Table 6.1.1.4 (pp. 500-502)' 'Brennan, Cowan, Rev. Sci. Instrum., 1992, 63, 850'
N 0.00612 0.00332 12.21260 3.13220 2.01250 1.16630 0.00570 9.89330 28.99750 0.58260 -11.52900 'International Tables Volume C Table 6.1.1.4 (pp. 500-502)' 'Brennan, Cowan, Rev. Sci. Instrum., 1992, 63, 850'
Si 0.08275 0.07119 6.29150 3.03530 1.98910 1.54100 2.43860 32.33370 0.67850 81.69370 1.14070 'International Tables Volume C Table 6.1.1.4 (pp. 500-502)' 'Brennan, Cowan, Rev. Sci. Instrum., 1992, 63, 850'

loop_
_geom_angle_atom_site_label_1
_geom_angle_atom_site_label_2
_geom_angle_atom_site_label_3
_geom_angle
_geom_angle_site_symmetry_1
_geom_angle_site_symmetry_3
_geom_angle_publ_flag
C21 Si1 N4 115.97(9) . . ?
C33 Si1 N4 111.58(9) . . ?
C33 Si1 C21 103.78(10) . . ?
C43 Si1 N4 111.07(9) . . ?
C43 Si1 C21 107.80(11) . . ?
C43 Si1 C33 105.94(10) . . ?
C49 Si2 N6 116.76(10) . . ?
C51 Si2 N6 109.21(9) . . ?
C51 Si2 C49 100.79(11) . . ?
C55 Si2 N6 105.70(9) . . ?
C55 Si2 C49 112.28(12) . . ?
C55 Si2 C51 112.21(10) . . ?
C23 Si3 N5 105.39(9) . . ?
C58 Si3 N5 117.04(10) . . ?
C58 Si3 C23 111.62(11) . . ?
C59 Si3 N5 109.85(9) . . ?
C59 Si3 C23 111.73(11) . . ?
C59 Si3 C58 101.35(11) . . ?
C29 Si4 N3 111.25(9) . . ?
C48 Si4 N3 115.67(9) . . ?
C48 Si4 C29 103.55(10) . . ?
C60 Si4 N3 111.17(10) . . ?
C60 Si4 C29 107.03(11) . . ?
C60 Si4 C48 107.58(12) . . ?
C14 N3 Si4 121.06(13) . . ?
B24 N3 Si4 120.60(14) . . ?
B24 N3 C14 116.70(16) . . ?
C16 N4 Si1 120.88(13) . . ?
B44 N4 Si1 121.16(13) . . ?
B44 N4 C16 116.94(15) . . ?
C9 N5 Si3 124.61(13) . . ?
B44 N5 Si3 117.30(14) . . ?
B44 N5 C9 118.02(16) . . ?
C10 N6 Si2 124.80(13) . . ?
B24 N6 Si2 117.55(13) . . ?
B24 N6 C10 117.61(16) . . ?
C25 C7 C9 110.87(16) . . ?
H7a C7 C9 109.47(11) . . ?
H7a C7 C25 109.47(11) . . ?
H7b C7 C9 109.47(11) . . ?
H7b C7 C25 109.47(11) . . ?
H7b C7 H7a 108.1 . . ?
C37 C8 C10 110.30(16) . . ?
H8a C8 C10 109.60(10) . . ?
H8a C8 C37 109.60(11) . . ?
H8b C8 C10 109.60(11) . . ?
H8b C8 C37 109.60(11) . . ?
H8b C8 H8a 108.1 . . ?
C7 C9 N5 110.70(15) . . ?
C26 C9 N5 110.73(16) . . ?
C26 C9 C7 108.86(17) . . ?
C39 C9 N5 111.31(16) . . ?
C39 C9 C7 109.05(16) . . ?
C39 C9 C26 106.05(16) . . ?
C8 C10 N6 110.67(15) . . ?
C11 C10 N6 110.74(15) . . ?
C11 C10 C8 108.44(17) . . ?
C12 C10 N6 111.03(16) . . ?
C12 C10 C8 109.59(15) . . ?
C12 C10 C11 106.25(16) . . ?
C35 C11 C10 111.47(16) . . ?
H11a C11 C10 109.33(11) . . ?
H11a C11 C35 109.33(11) . . ?
H11b C11 C10 109.33(11) . . ?
H11b C11 C35 109.33(11) . . ?
H11b C11 H11a 108.0 . . ?
C22 C12 C10 110.94(16) . . ?
H12a C12 C10 109.45(10) . . ?
H12a C12 C22 109.45(11) . . ?
H12b C12 C10 109.45(10) . . ?
H12b C12 C22 109.45(11) . . ?
H12b C12 H12a 108.0 . . ?
C20 C13 C14 110.46(16) . . ?
H13a C13 C14 109.56(11) . . ?
H13a C13 C20 109.56(11) . . ?
H13b C13 C14 109.56(11) . . ?
H13b C13 C20 109.56(11) . . ?
H13b C13 H13a 108.1 . . ?
C13 C14 N3 111.13(15) . . ?
C17 C14 N3 111.29(16) . . ?
C17 C14 C13 107.91(16) . . ?
C32 C14 N3 110.17(16) . . ?
C32 C14 C13 110.07(16) . . ?
C32 C14 C17 106.13(16) . . ?
C38 C15 C16 111.26(16) . . ?
H15a C15 C16 109.38(11) . . ?
H15a C15 C38 109.38(11) . . ?
H15b C15 C16 109.38(10) . . ?
H15b C15 C38 109.38(11) . . ?
H15b C15 H15a 108.0 . . ?
C15 C16 N4 111.73(15) . . ?
C18 C16 N4 110.09(15) . . ?
C18 C16 C15 105.52(16) . . ?
C28 C16 N4 111.37(15) . . ?
C28 C16 C15 107.76(16) . . ?
C28 C16 C18 110.18(16) . . ?
C53 C17 C14 111.02(17) . . ?
H17a C17 C14 109.43(11) . . ?
H17a C17 C53 109.43(11) . . ?
H17b C17 C14 109.43(11) . . ?
H17b C17 C53 109.43(12) . . ?
H17b C17 H17a 108.0 . . ?
C40 C18 C16 111.20(16) . . ?
H18a C18 C16 109.39(11) . . ?
H18a C18 C40 109.39(11) . . ?
H18b C18 C16 109.39(10) . . ?
H18b C18 C40 109.39(11) . . ?
H18b C18 H18a 108.0 . . ?
C54 C19 C25 109.51(17) . . ?
H19a C19 C25 109.77(12) . . ?
H19a C19 C54 109.77(12) . . ?
H19b C19 C25 109.77(12) . . ?
H19b C19 C54 109.77(11) . . ?
H19b C19 H19a 108.2 . . ?
C36 C20 C13 109.71(18) . . ?
C45 C20 C13 108.72(18) . . ?
C45 C20 C36 110.05(18) . . ?
H20 C20 C13 109.45(11) . . ?
H20 C20 C36 109.45(12) . . ?
H20 C20 C45 109.45(11) . . ?
H21a C21 Si1 109.5 . . ?
H21b C21 Si1 109.5 . . ?
H21b C21 H21a 109.5 . . ?
H21c C21 Si1 109.5 . . ?
H21c C21 H21a 109.5 . . ?
H21c C21 H21b 109.5 . . ?
C31 C22 C12 110.09(16) . . ?
C34 C22 C12 109.35(16) . . ?
C34 C22 C31 109.25(17) . . ?
H22 C22 C12 109.38(11) . . ?
H22 C22 C31 109.38(11) . . ?
H22 C22 C34 109.38(11) . . ?
C33 C23 Si3 109.95(14) . . ?
H23a C23 Si3 109.67(7) . . ?
H23a C23 C33 109.67(11) . . ?
H23b C23 Si3 109.67(7) . . ?
H23b C23 C33 109.67(12) . . ?
H23b C23 H23a 108.2 . . ?
N3 B24 F1 116.76(19) . . ?
N6 B24 F1 116.22(18) . . ?
N6 B24 N3 127.02(19) . . ?
C19 C25 C7 109.65(18) . . ?
C50 C25 C7 108.79(17) . . ?
C50 C25 C19 109.34(17) . . ?
H25 C25 C7 109.68(10) . . ?
H25 C25 C19 109.68(11) . . ?
H25 C25 C50 109.68(11) . . ?
C54 C26 C9 111.26(17) . . ?
H26a C26 C9 109.38(11) . . ?
H26a C26 C54 109.38(12) . . ?
H26b C26 C9 109.38(11) . . ?
H26b C26 C54 109.38(11) . . ?
H26b C26 H26a 108.0 . . ?
C45 C27 C32 109.25(17) . . ?
C56 C27 C32 108.97(18) . . ?
C56 C27 C45 109.64(19) . . ?
H27 C27 C32 109.66(12) . . ?
H27 C27 C45 109.66(12) . . ?
H27 C27 C56 109.66(12) . . ?
C46 C28 C16 110.58(16) . . ?
H28a C28 C16 109.53(11) . . ?
H28a C28 C46 109.53(11) . . ?
H28b C28 C16 109.53(10) . . ?
H28b C28 C46 109.53(11) . . ?
H28b C28 H28a 108.1 . . ?
C55 C29 Si4 116.54(15) . . ?
H29a C29 Si4 108.16(7) . . ?
H29a C29 C55 108.16(12) . . ?
H29b C29 Si4 108.16(7) . . ?
H29b C29 C55 108.16(11) . . ?
H29b C29 H29a 107.3 . . ?
C37 C30 C35 109.72(17) . . ?
H30a C30 C35 109.72(11) . . ?
H30a C30 C37 109.72(11) . . ?
H30b C30 C35 109.72(11) . . ?
H30b C30 C37 109.72(11) . . ?
H30b C30 H30a 108.2 . . ?
C35 C31 C22 108.87(16) . . ?
H31a C31 C22 109.91(11) . . ?
H31a C31 C35 109.91(11) . . ?
H31b C31 C22 109.91(12) . . ?
H31b C31 C35 109.91(11) . . ?
H31b C31 H31a 108.3 . . ?
C27 C32 C14 111.16(17) . . ?
H32a C32 C14 109.40(11) . . ?
H32a C32 C27 109.40(11) . . ?
H32b C32 C14 109.40(11) . . ?
H32b C32 C27 109.40(12) . . ?
H32b C32 H32a 108.0 . . ?
C23 C33 Si1 117.25(15) . . ?
H33a C33 Si1 107.99(7) . . ?
H33a C33 C23 107.99(12) . . ?
H33b C33 Si1 107.99(7) . . ?
H33b C33 C23 107.99(11) . . ?
H33b C33 H33a 107.2 . . ?
C37 C34 C22 109.48(16) . . ?
H34a C34 C22 109.78(11) . . ?
H34a C34 C37 109.78(11) . . ?
H34b C34 C22 109.78(11) . . ?
H34b C34 C37 109.78(11) . . ?
H34b C34 H34a 108.2 . . ?
C30 C35 C11 108.98(17) . . ?
C31 C35 C11 110.00(17) . . ?
C31 C35 C30 109.33(17) . . ?
H35 C35 C11 109.51(11) . . ?
H35 C35 C30 109.51(11) . . ?
H35 C35 C31 109.51(11) . . ?
C53 C36 C20 108.74(18) . . ?
H36a C36 C20 109.94(12) . . ?
H36a C36 C53 109.94(13) . . ?
H36b C36 C20 109.94(12) . . ?
H36b C36 C53 109.94(12) . . ?
H36b C36 H36a 108.3 . . ?
C30 C37 C8 109.29(16) . . ?
C34 C37 C8 109.24(17) . . ?
C34 C37 C30 109.75(17) . . ?
H37 C37 C8 109.52(11) . . ?
H37 C37 C30 109.52(11) . . ?
H37 C37 C34 109.52(11) . . ?
C41 C38 C15 109.33(17) . . ?
C42 C38 C15 109.99(17) . . ?
C42 C38 C41 109.63(18) . . ?
H38 C38 C15 109.29(11) . . ?
H38 C38 C41 109.29(12) . . ?
H38 C38 C42 109.29(11) . . ?
C47 C39 C9 111.15(17) . . ?
H39a C39 C9 109.40(11) . . ?
H39a C39 C47 109.40(11) . . ?
H39b C39 C9 109.40(11) . . ?
H39b C39 C47 109.40(12) . . ?
H39b C39 H39a 108.0 . . ?
C42 C40 C18 109.28(17) . . ?
C57 C40 C18 109.69(17) . . ?
C57 C40 C42 109.85(18) . . ?
H40 C40 C18 109.34(11) . . ?
H40 C40 C42 109.34(11) . . ?
H40 C40 C57 109.34(11) . . ?
C46 C41 C38 109.46(18) . . ?
H41a C41 C38 109.78(12) . . ?
H41a C41 C46 109.78(11) . . ?
H41b C41 C38 109.78(12) . . ?
H41b C41 C46 109.78(12) . . ?
H41b C41 H41a 108.2 . . ?
C40 C42 C38 108.42(17) . . ?
H42a C42 C38 110.01(12) . . ?
H42a C42 C40 110.01(12) . . ?
H42b C42 C38 110.01(12) . . ?
H42b C42 C40 110.01(11) . . ?
H42b C42 H42a 108.4 . . ?
H43a C43 Si1 109.5 . . ?
H43b C43 Si1 109.5 . . ?
H43b C43 H43a 109.5 . . ?
H43c C43 Si1 109.5 . . ?
H43c C43 H43a 109.5 . . ?
H43c C43 H43b 109.5 . . ?
N4 B44 F2 116.91(18) . . ?
N5 B44 F2 115.71(18) . . ?
N5 B44 N4 127.38(18) . . ?
C27 C45 C20 110.16(18) . . ?
H45a C45 C20 109.63(12) . . ?
H45a C45 C27 109.63(11) . . ?
H45b C45 C20 109.63(12) . . ?
H45b C45 C27 109.63(13) . . ?
H45b C45 H45a 108.1 . . ?
C41 C46 C28 109.00(17) . . ?
C57 C46 C28 109.76(17) . . ?
C57 C46 C41 109.53(18) . . ?
H46 C46 C28 109.51(11) . . ?
H46 C46 C41 109.51(12) . . ?
H46 C46 C57 109.51(11) . . ?
C50 C47 C39 109.21(17) . . ?
C52 C47 C39 109.48(18) . . ?
C52 C47 C50 109.61(18) . . ?
H47 C47 C39 109.51(11) . . ?
H47 C47 C50 109.51(12) . . ?
H47 C47 C52 109.51(11) . . ?
H48a C48 Si4 109.5 . . ?
H48b C48 Si4 109.5 . . ?
H48b C48 H48a 109.5 . . ?
H48c C48 Si4 109.5 . . ?
H48c C48 H48a 109.5 . . ?
H48c C48 H48b 109.5 . . ?
H49a C49 Si2 109.5 . . ?
H49b C49 Si2 109.5 . . ?
H49b C49 H49a 109.5 . . ?
H49c C49 Si2 109.5 . . ?
H49c C49 H49a 109.5 . . ?
H49c C49 H49b 109.5 . . ?
C47 C50 C25 110.01(17) . . ?
H50a C50 C25 109.66(11) . . ?
H50a C50 C47 109.66(12) . . ?
H50b C50 C25 109.66(11) . . ?
H50b C50 C47 109.66(11) . . ?
H50b C50 H50a 108.2 . . ?
H51a C51 Si2 109.5 . . ?
H51b C51 Si2 109.5 . . ?
H51b C51 H51a 109.5 . . ?
H51c C51 Si2 109.5 . . ?
H51c C51 H51a 109.5 . . ?
H51c C51 H51b 109.5 . . ?
C54 C52 C47 108.55(17) . . ?
H52a C52 C47 109.98(11) . . ?
H52a C52 C54 109.98(12) . . ?
H52b C52 C47 109.98(12) . . ?
H52b C52 C54 109.98(12) . . ?
H52b C52 H52a 108.4 . . ?
C36 C53 C17 109.29(17) . . ?
C56 C53 C17 110.25(18) . . ?
C56 C53 C36 110.04(19) . . ?
H53 C53 C17 109.08(11) . . ?
H53 C53 C36 109.08(12) . . ?
H53 C53 C56 109.08(12) . . ?
C26 C54 C19 108.95(17) . . ?
C52 C54 C19 110.01(18) . . ?
C52 C54 C26 109.97(18) . . ?
H54 C54 C19 109.30(12) . . ?
H54 C54 C26 109.30(11) . . ?
H54 C54 C52 109.30(11) . . ?
C29 C55 Si2 110.33(14) . . ?
H55a C55 Si2 109.59(7) . . ?
H55a C55 C29 109.59(11) . . ?
H55b C55 Si2 109.59(8) . . ?
H55b C55 C29 109.59(11) . . ?
H55b C55 H55a 108.1 . . ?
C53 C56 C27 108.71(17) . . ?
H56a C56 C27 109.95(12) . . ?
H56a C56 C53 109.95(12) . . ?
H56b C56 C27 109.95(12) . . ?
H56b C56 C53 109.95(12) . . ?
H56b C56 H56a 108.3 . . ?
C46 C57 C40 109.79(17) . . ?
H57a C57 C40 109.71(12) . . ?
H57a C57 C46 109.71(12) . . ?
H57b C57 C40 109.71(11) . . ?
H57b C57 C46 109.71(12) . . ?
H57b C57 H57a 108.2 . . ?
H58a C58 Si3 109.5 . . ?
H58b C58 Si3 109.5 . . ?
H58b C58 H58a 109.5 . . ?
H58c C58 Si3 109.5 . . ?
H58c C58 H58a 109.5 . . ?
H58c C58 H58b 109.5 . . ?
H59a C59 Si3 109.5 . . ?
H59b C59 Si3 109.5 . . ?
H59b C59 H59a 109.5 . . ?
H59c C59 Si3 109.5 . . ?
H59c C59 H59a 109.5 . . ?
H59c C59 H59b 109.5 . . ?
H60a C60 Si4 109.5 . . ?
H60b C60 Si4 109.5 . . ?
H60b C60 H60a 109.5 . . ?
H60c C60 Si4 109.5 . . ?
H60c C60 H60a 109.5 . . ?
H60c C60 H60b 109.5 . . ?

loop_
_geom_bond_atom_site_label_1
_geom_bond_atom_site_label_2
_geom_bond_distance
_geom_bond_site_symmetry_2
_geom_bond_publ_flag
Si1 N4 1.7766(16) . ?
Si1 C21 1.881(2) . ?
Si1 C33 1.879(2) . ?
Si1 C43 1.868(2) . ?
Si2 N6 1.7665(16) . ?
Si2 C49 1.886(3) . ?
Si2 C51 1.873(2) . ?
Si2 C55 1.870(2) . ?
Si3 N5 1.7615(17) . ?
Si3 C23 1.878(2) . ?
Si3 C58 1.880(2) . ?
Si3 C59 1.879(2) . ?
Si4 N3 1.7733(17) . ?
Si4 C29 1.883(2) . ?
Si4 C48 1.877(2) . ?
Si4 C60 1.875(2) . ?
F1 B24 1.370(3) . ?
F2 B44 1.370(2) . ?
N3 C14 1.520(2) . ?
N3 B24 1.440(3) . ?
N4 C16 1.516(2) . ?
N4 B44 1.439(3) . ?
N5 C9 1.509(2) . ?
N5 B44 1.436(3) . ?
N6 C10 1.507(2) . ?
N6 B24 1.431(3) . ?
C7 C9 1.534(3) . ?
C7 C25 1.538(3) . ?
C7 H7a 0.9900 . ?
C7 H7b 0.9900 . ?
C8 C10 1.537(3) . ?
C8 C37 1.545(3) . ?
C8 H8a 0.9900 . ?
C8 H8b 0.9900 . ?
C9 C26 1.541(3) . ?
C9 C39 1.546(3) . ?
C10 C11 1.542(3) . ?
C10 C12 1.546(3) . ?
C11 C35 1.536(3) . ?
C11 H11a 0.9900 . ?
C11 H11b 0.9900 . ?
C12 C22 1.535(3) . ?
C12 H12a 0.9900 . ?
C12 H12b 0.9900 . ?
C13 C14 1.541(3) . ?
C13 C20 1.543(3) . ?
C13 H13a 0.9900 . ?
C13 H13b 0.9900 . ?
C14 C17 1.540(3) . ?
C14 C32 1.544(3) . ?
C15 C16 1.544(3) . ?
C15 C38 1.539(3) . ?
C15 H15a 0.9900 . ?
C15 H15b 0.9900 . ?
C16 C18 1.547(3) . ?
C16 C28 1.546(3) . ?
C17 C53 1.543(3) . ?
C17 H17a 0.9900 . ?
C17 H17b 0.9900 . ?
C18 C40 1.538(3) . ?
C18 H18a 0.9900 . ?
C18 H18b 0.9900 . ?
C19 C25 1.538(3) . ?
C19 C54 1.529(3) . ?
C19 H19a 0.9900 . ?
C19 H19b 0.9900 . ?
C20 C36 1.536(3) . ?
C20 C45 1.525(3) . ?
C20 H20 1.0000 . ?
C21 H21a 0.9800 . ?
C21 H21b 0.9800 . ?
C21 H21c 0.9800 . ?
C22 C31 1.527(3) . ?
C22 C34 1.539(3) . ?
C22 H22 1.0000 . ?
C23 C33 1.545(3) . ?
C23 H23a 0.9900 . ?
C23 H23b 0.9900 . ?
C25 C50 1.530(3) . ?
C25 H25 1.0000 . ?
C26 C54 1.542(3) . ?
C26 H26a 0.9900 . ?
C26 H26b 0.9900 . ?
C27 C32 1.535(3) . ?
C27 C45 1.537(3) . ?
C27 C56 1.536(3) . ?
C27 H27 1.0000 . ?
C28 C46 1.538(3) . ?
C28 H28a 0.9900 . ?
C28 H28b 0.9900 . ?
C29 C55 1.549(3) . ?
C29 H29a 0.9900 . ?
C29 H29b 0.9900 . ?
C30 C35 1.524(3) . ?
C30 C37 1.534(3) . ?
C30 H30a 0.9900 . ?
C30 H30b 0.9900 . ?
C31 C35 1.535(3) . ?
C31 H31a 0.9900 . ?
C31 H31b 0.9900 . ?
C32 H32a 0.9900 . ?
C32 H32b 0.9900 . ?
C33 H33a 0.9900 . ?
C33 H33b 0.9900 . ?
C34 C37 1.532(3) . ?
C34 H34a 0.9900 . ?
C34 H34b 0.9900 . ?
C35 H35 1.0000 . ?
C36 C53 1.532(3) . ?
C36 H36a 0.9900 . ?
C36 H36b 0.9900 . ?
C37 H37 1.0000 . ?
C38 C41 1.527(3) . ?
C38 C42 1.538(3) . ?
C38 H38 1.0000 . ?
C39 C47 1.538(3) . ?
C39 H39a 0.9900 . ?
C39 H39b 0.9900 . ?
C40 C42 1.524(3) . ?
C40 C57 1.534(3) . ?
C40 H40 1.0000 . ?
C41 C46 1.535(3) . ?
C41 H41a 0.9900 . ?
C41 H41b 0.9900 . ?
C42 H42a 0.9900 . ?
C42 H42b 0.9900 . ?
C43 H43a 0.9800 . ?
C43 H43b 0.9800 . ?
C43 H43c 0.9800 . ?
C45 H45a 0.9900 . ?
C45 H45b 0.9900 . ?
C46 C57 1.529(3) . ?
C46 H46 1.0000 . ?
C47 C50 1.535(3) . ?
C47 C52 1.535(3) . ?
C47 H47 1.0000 . ?
C48 H48a 0.9800 . ?
C48 H48b 0.9800 . ?
C48 H48c 0.9800 . ?
C49 H49a 0.9800 . ?
C49 H49b 0.9800 . ?
C49 H49c 0.9800 . ?
C50 H50a 0.9900 . ?
C50 H50b 0.9900 . ?
C51 H51a 0.9800 . ?
C51 H51b 0.9800 . ?
C51 H51c 0.9800 . ?
C52 C54 1.528(3) . ?
C52 H52a 0.9900 . ?
C52 H52b 0.9900 . ?
C53 C56 1.523(3) . ?
C53 H53 1.0000 . ?
C54 H54 1.0000 . ?
C55 H55a 0.9900 . ?
C55 H55b 0.9900 . ?
C56 H56a 0.9900 . ?
C56 H56b 0.9900 . ?
C57 H57a 0.9900 . ?
C57 H57b 0.9900 . ?
C58 H58a 0.9800 . ?
C58 H58b 0.9800 . ?
C58 H58c 0.9800 . ?
C59 H59a 0.9800 . ?
C59 H59b 0.9800 . ?
C59 H59c 0.9800 . ?
C60 H60a 0.9800 . ?
C60 H60b 0.9800 . ?
C60 H60c 0.9800 . ?

loop_
_geom_torsion_atom_site_label_1
_geom_torsion_atom_site_label_2
_geom_torsion_atom_site_label_3
_geom_torsion_atom_site_label_4
_geom_torsion
_geom_torsion_site_symmetry_1
_geom_torsion_site_symmetry_2
_geom_torsion_site_symmetry_3
_geom_torsion_site_symmetry_4
_geom_torsion_publ_flag
Si1 N4 C16 C15 -24.93(15) . . . . ?
Si1 N4 C16 C18 -141.84(15) . . . . ?
Si1 N4 C16 C28 95.63(15) . . . . ?
Si1 N4 B44 F2 -147.37(15) . . . . ?
Si1 N4 B44 N5 33.13(17) . . . . ?
Si1 C33 C23 Si3 59.16(14) . . . . ?
Si2 N6 C10 C8 100.26(16) . . . . ?
Si2 N6 C10 C11 -20.02(16) . . . . ?
Si2 N6 C10 C12 -137.80(16) . . . . ?
Si2 N6 B24 F1 -149.48(14) . . . . ?
Si2 N6 B24 N3 30.36(16) . . . . ?
Si2 C55 C29 Si4 58.24(14) . . . . ?
Si3 N5 C9 C7 92.90(16) . . . . ?
Si3 N5 C9 C26 -27.93(16) . . . . ?
Si3 N5 C9 C39 -145.64(16) . . . . ?
Si3 N5 B44 F2 -142.72(14) . . . . ?
Si3 N5 B44 N4 36.79(16) . . . . ?
Si4 N3 C14 C13 90.28(15) . . . . ?
Si4 N3 C14 C17 -30.02(15) . . . . ?
Si4 N3 C14 C32 -147.46(15) . . . . ?
Si4 N3 B24 F1 -140.30(15) . . . . ?
Si4 N3 B24 N6 39.87(17) . . . . ?
F1 B24 N3 C14 25.3(2) . . . . ?
F1 B24 N6 C10 32.5(2) . . . . ?
F2 B44 N4 C16 21.1(2) . . . . ?
F2 B44 N5 C9 34.4(2) . . . . ?
N3 C14 C13 C20 179.12(16) . . . . ?
N3 C14 C17 C53 -178.97(17) . . . . ?
N3 C14 C32 C27 -178.71(16) . . . . ?
N3 B24 N6 C10 -147.6(2) . . . . ?
N4 C16 C15 C38 -179.19(16) . . . . ?
N4 C16 C18 C40 -178.57(15) . . . . ?
N4 C16 C28 C46 178.24(16) . . . . ?
N4 B44 N5 C9 -146.1(2) . . . . ?
N5 C9 C7 C25 -179.25(16) . . . . ?
N5 C9 C26 C54 179.70(17) . . . . ?
N5 C9 C39 C47 -179.42(16) . . . . ?
N6 C10 C8 C37 -179.74(16) . . . . ?
N6 C10 C11 C35 179.84(16) . . . . ?
N6 C10 C12 C22 -179.72(15) . . . . ?
C7 C9 C26 C54 57.78(18) . . . . ?
C7 C9 C39 C47 -57.00(17) . . . . ?
C7 C25 C19 C54 -60.27(18) . . . . ?
C7 C25 C50 C47 60.86(18) . . . . ?
C8 C10 C11 C35 58.24(17) . . . . ?
C8 C10 C12 C22 -57.16(17) . . . . ?
C8 C37 C30 C35 -60.72(18) . . . . ?
C8 C37 C34 C22 61.07(17) . . . . ?
C9 C26 C54 C19 -59.61(19) . . . . ?
C9 C26 C54 C52 61.03(19) . . . . ?
C9 C39 C47 C50 58.16(19) . . . . ?
C9 C39 C47 C52 -61.86(19) . . . . ?
C10 C11 C35 C30 -59.47(18) . . . . ?
C10 C11 C35 C31 60.38(18) . . . . ?
C10 C12 C22 C31 -61.46(18) . . . . ?
C10 C12 C22 C34 58.58(18) . . . . ?
C11 C35 C30 C37 59.97(18) . . . . ?
C11 C35 C31 C22 -58.16(18) . . . . ?
C12 C22 C31 C35 58.85(18) . . . . ?
C12 C22 C34 C37 -60.42(18) . . . . ?
C13 C14 C17 C53 58.86(18) . . . . ?
C13 C14 C32 C27 -55.82(18) . . . . ?
C13 C20 C36 C53 -60.49(19) . . . . ?
C13 C20 C45 C27 61.72(18) . . . . ?
C14 C17 C53 C36 -60.59(19) . . . . ?
C14 C17 C53 C56 60.48(18) . . . . ?
C14 C32 C27 C45 57.38(19) . . . . ?
C14 C32 C27 C56 -62.39(19) . . . . ?
C15 C16 C18 C40 60.71(17) . . . . ?
C15 C16 C28 C46 -58.88(17) . . . . ?
C15 C38 C41 C46 59.99(18) . . . . ?
C15 C38 C42 C40 -59.08(18) . . . . ?
C16 C18 C40 C42 -62.94(18) . . . . ?
C16 C18 C40 C57 57.54(18) . . . . ?
C16 C28 C46 C41 61.08(18) . . . . ?
C16 C28 C46 C57 -58.88(18) . . . . ?
C17 C53 C36 C20 60.1(2) . . . . ?
C17 C53 C56 C27 -59.07(18) . . . . ?
C18 C40 C42 C38 59.79(18) . . . . ?
C18 C40 C57 C46 -60.11(18) . . . . ?
C19 C25 C50 C47 -58.86(18) . . . . ?
C19 C54 C52 C47 60.89(18) . . . . ?
C20 C36 C53 C56 -61.1(2) . . . . ?
C20 C45 C27 C32 -60.65(19) . . . . ?
C20 C45 C27 C56 58.70(19) . . . . ?
C22 C31 C35 C30 61.48(18) . . . . ?
C22 C34 C37 C30 -58.73(18) . . . . ?
C25 C50 C47 C39 -59.99(19) . . . . ?
C25 C50 C47 C52 59.96(19) . . . . ?
C26 C54 C52 C47 -59.10(18) . . . . ?
C27 C56 C53 C36 61.55(19) . . . . ?
C28 C46 C41 C38 -60.92(18) . . . . ?
C28 C46 C57 C40 60.95(18) . . . . ?
C38 C41 C46 C57 59.19(19) . . . . ?
C38 C42 C40 C57 -60.59(19) . . . . ?
C39 C47 C52 C54 59.51(18) . . . . ?
C40 C57 C46 C41 -58.69(19) . . . . ?
